data_7134131
loop_
_publ_author_name
'Durfy, Connor'
'Huang, Michelle'
'Zurakowski, Joseph A.'
'Boyle, Paul D.'
'Drover, Marcus W.'

_publ_section_title
;
 Ring Strain Governs Transmetalation Behaviour at a Tucked-In Iron Complex
;
_journal_name_full 'Chemical Communications'
_journal_paper_doi 10.1039/D4CC06176D
_journal_year 2025
_chemical_formula_sum 'C31 H54 Cl Fe P2 Rh'
_chemical_formula_weight 682.89
_space_group_crystal_system triclinic
_space_group_IT_number 2
_space_group_name_Hall '-P 1'
_space_group_name_H-M_alt 'P -1'
_atom_sites_solution_hydrogens geom
_atom_sites_solution_primary dual
_atom_sites_solution_secondary difmap
_audit_creation_method SHELXL-2019/3
_audit_update_record
;
2024-08-30 deposited with the CCDC.	2025-01-07 downloaded from the CCDC.
;
_cell_angle_alpha 64.45(2)
_cell_angle_beta 67.097(11)
_cell_angle_gamma 83.367(16)
_cell_formula_units_Z 2
_cell_length_a 10.804(5)
_cell_length_b 12.852(6)
_cell_length_c 13.813(8)
_cell_measurement_reflns_used 9903
_cell_measurement_temperature 110
_cell_measurement_theta_max 28.04
_cell_measurement_theta_min 2.97
_cell_volume 1590.8(14)
_computing_cell_refinement SAINT
_computing_data_collection Apex3
_computing_data_reduction SAINT
_computing_molecular_graphics Mercury
_computing_publication_material XRayStructureReports
_computing_structure_refinement SHELXL
_computing_structure_solution SHELXT
_diffrn_ambient_temperature 110
_diffrn_detector 'CCD plate'
_diffrn_detector_type 'Bruker Apex2'
_diffrn_measured_fraction_theta_full 0.998
_diffrn_measured_fraction_theta_max 0.999
_diffrn_measurement_device '\k-geometry diffractometer'
_diffrn_measurement_device_type 'Bruker Kappa Axis Apex2'
_diffrn_measurement_method '\f and \w scans'
_diffrn_radiation_type MoK\a
_diffrn_radiation_wavelength 0.71073
_diffrn_reflns_av_R_equivalents 0.0791
_diffrn_reflns_av_unetI/netI 0.0544
_diffrn_reflns_Laue_measured_fraction_full 0.998
_diffrn_reflns_Laue_measured_fraction_max 0.999
_diffrn_reflns_limit_h_max 16
_diffrn_reflns_limit_h_min -16
_diffrn_reflns_limit_k_max 20
_diffrn_reflns_limit_k_min -20
_diffrn_reflns_limit_l_max 21
_diffrn_reflns_limit_l_min -21
_diffrn_reflns_number 100161
_diffrn_reflns_point_group_measured_fraction_full 0.998
_diffrn_reflns_point_group_measured_fraction_max 0.999
_diffrn_reflns_theta_full 25.242
_diffrn_reflns_theta_max 33.754
_diffrn_reflns_theta_min 1.766
_diffrn_source 'sealed tube'
_exptl_absorpt_coefficient_mu 1.178
_exptl_absorpt_correction_T_max 1.0
_exptl_absorpt_correction_T_min 0.9012
_exptl_absorpt_correction_type multi-scan
_exptl_absorpt_process_details SADABS
_exptl_crystal_colour brown
_exptl_crystal_density_diffrn 1.426
_exptl_crystal_description prism
_exptl_crystal_F_000 716
_exptl_crystal_size_max 0.193
_exptl_crystal_size_mid 0.192
_exptl_crystal_size_min 0.086
_refine_diff_density_max 1.241
_refine_diff_density_min -0.974
_refine_diff_density_rms 0.109
_refine_ls_extinction_method none
_refine_ls_goodness_of_fit_ref 1.064
_refine_ls_hydrogen_treatment constr
_refine_ls_matrix_type full
_refine_ls_number_parameters 362
_refine_ls_number_reflns 12715
_refine_ls_number_restraints 359
_refine_ls_restrained_S_all 1.050
_refine_ls_R_factor_all 0.0584
_refine_ls_R_factor_gt 0.0389
_refine_ls_shift/su_max 0.001
_refine_ls_shift/su_mean 0.000
_refine_ls_structure_factor_coef Fsqd
_refine_ls_weighting_details 'w=1/[\s^2^(Fo^2^)+(0.0377P)^2^+0.1808P] where P=(Fo^2^+2Fc^2^)/3'
_refine_ls_weighting_scheme calc
_refine_ls_wR_factor_gt 0.0844
_refine_ls_wR_factor_ref 0.0911
_reflns_Friedel_coverage 0.000
_reflns_number_gt 9734
_reflns_number_total 12715
_reflns_threshold_expression 'I > 2\s(I)'
_cod_data_source_file d4cc06176d3.cif
_cod_data_source_block Complex_2
_cod_database_code 7134131
_shelx_shelxl_version_number 2019/3
_shelx_space_group_comment
;
The symmetry employed for this shelxl refinement is uniquely defined
by the following loop, which should always be used as a source of
symmetry information in preference to the above space-group names.
They are only intended as comments.
;
_shelx_estimated_absorpt_t_min 0.805
_shelx_estimated_absorpt_t_max 0.905

loop_
_space_group_symop_operation_xyz
'x, y, z'
'-x, -y, -z'

loop_
_atom_site_label
_atom_site_type_symbol
_atom_site_fract_x
_atom_site_fract_y
_atom_site_fract_z
_atom_site_U_iso_or_equiv
_atom_site_adp_type
_atom_site_occupancy
_atom_site_site_symmetry_order
_atom_site_calc_flag
_atom_site_refinement_flags_posn
_atom_site_refinement_flags_adp
_atom_site_refinement_flags_occupancy
_atom_site_disorder_assembly
_atom_site_disorder_group
Rh1 Rh 0.97295(2) 0.56203(2) 0.28551(2) 0.01582(4) Uani 1 1 d . . . . .
Fe1 Fe 0.71535(3) 0.78240(2) 0.21782(2) 0.01536(6) Uani 1 1 d . . . . .
Cl1 Cl 0.74879(4) 0.61689(4) 0.36878(4) 0.01564(9) Uani 1 1 d . . . . .
P1 P 0.50549(5) 0.78781(4) 0.33137(4) 0.01490(9) Uani 1 1 d . . . . .
P2 P 0.62946(5) 0.66234(5) 0.18261(4) 0.01683(10) Uani 1 1 d . . . . .
C1 C 1.0306(2) 0.72602(19) 0.1483(2) 0.0283(5) Uani 1 1 d . . . . .
H1A H 1.103026 0.759679 0.155152 0.034 Uiso 1 1 calc R U . . .
H1B H 1.071027 0.715459 0.075552 0.034 Uiso 1 1 calc R U . . .
C2 C 0.9288(2) 0.81320(18) 0.13407(19) 0.0256(5) Uani 1 1 d . . . . .
C3 C 0.8740(2) 0.87500(18) 0.2057(2) 0.0280(5) Uani 1 1 d . . . . .
C4 C 0.7829(2) 0.95355(17) 0.1649(2) 0.0272(5) Uani 1 1 d . . . . .
C5 C 0.7749(2) 0.93775(18) 0.07105(19) 0.0247(4) Uani 1 1 d . . . . .
C6 C 0.8682(2) 0.85340(19) 0.05032(19) 0.0263(5) Uani 1 1 d . . . . .
C7 C 0.9193(3) 0.8644(2) 0.2989(2) 0.0366(6) Uani 1 1 d . . . . .
H7A H 1.013634 0.893462 0.264101 0.055 Uiso 1 1 calc R U . . .
H7B H 0.910681 0.783072 0.353855 0.055 Uiso 1 1 calc R U . . .
H7C H 0.863378 0.909729 0.339793 0.055 Uiso 1 1 calc R U . . .
C8 C 0.7258(3) 1.05015(19) 0.1983(3) 0.0388(6) Uani 1 1 d . . . . .
H8A H 0.791473 1.116766 0.152796 0.058 Uiso 1 1 calc R U . . .
H8B H 0.705485 1.025050 0.281030 0.058 Uiso 1 1 calc R U . . .
H8C H 0.643024 1.072003 0.183112 0.058 Uiso 1 1 calc R U . . .
C9 C 0.7014(2) 1.01123(19) -0.0063(2) 0.0290(5) Uani 1 1 d . . . . .
H9A H 0.760784 1.077738 -0.070801 0.043 Uiso 1 1 calc R U . . .
H9B H 0.620926 1.038462 0.038534 0.043 Uiso 1 1 calc R U . . .
H9C H 0.674935 0.965152 -0.036919 0.043 Uiso 1 1 calc R U . . .
C10 C 0.9121(2) 0.8286(2) -0.05409(19) 0.0323(5) Uani 1 1 d . . . . .
H10A H 0.971256 0.893296 -0.121754 0.048 Uiso 1 1 calc R U . . .
H10B H 0.832913 0.818518 -0.067962 0.048 Uiso 1 1 calc R U . . .
H10C H 0.960931 0.757818 -0.041007 0.048 Uiso 1 1 calc R U . . .
C11 C 1.1293(2) 0.48177(19) 0.20371(18) 0.0222(4) Uani 1 1 d . . . . .
H11 H 1.174976 0.512315 0.117492 0.027 Uiso 1 1 calc R U . . .
C12 C 1.1682(2) 0.51891(18) 0.27100(18) 0.0210(4) Uani 1 1 d . . . . .
H12 H 1.243855 0.578081 0.236321 0.025 Uiso 1 1 calc R U . . .
C13 C 1.1374(2) 0.41475(18) 0.38949(18) 0.0212(4) Uani 1 1 d . . . . .
H13 H 1.182040 0.416532 0.440049 0.025 Uiso 1 1 calc R U . . .
C14 C 0.9824(2) 0.40814(17) 0.43748(18) 0.0194(4) Uani 1 1 d . . . . .
H14 H 0.925197 0.393958 0.519422 0.023 Uiso 1 1 calc R U . . .
C15 C 0.9444(2) 0.37207(17) 0.37179(18) 0.0208(4) Uani 1 1 d . . . . .
H15 H 0.856665 0.328796 0.401097 0.025 Uiso 1 1 calc R U . . .
C16 C 1.0757(2) 0.35568(19) 0.28176(19) 0.0241(4) Uani 1 1 d . . . . .
H16 H 1.068373 0.307725 0.243080 0.029 Uiso 1 1 calc R U . . .
C17 C 1.1666(2) 0.3137(2) 0.3527(2) 0.0262(5) Uani 1 1 d . . . . .
H17A H 1.262533 0.313578 0.304563 0.031 Uiso 1 1 calc R U . . .
H17B H 1.135000 0.237257 0.419230 0.031 Uiso 1 1 calc R U . . .
C18 C 0.39393(19) 0.67690(17) 0.34656(18) 0.0189(4) Uani 1 1 d . . . . .
H18A H 0.329369 0.639606 0.427832 0.023 Uiso 1 1 calc R U . . .
H18B H 0.342030 0.714130 0.296280 0.023 Uiso 1 1 calc R U . . .
C19 C 0.4788(2) 0.58665(16) 0.31216(17) 0.0185(4) Uani 1 1 d . . . . .
H19A H 0.426792 0.543059 0.294827 0.022 Uiso 1 1 calc R U . . .
H19B H 0.505446 0.531453 0.376293 0.022 Uiso 1 1 calc R U . . .
C20 C 0.4725(2) 0.74955(19) 0.48425(18) 0.0220(4) Uani 1 1 d . . . . .
H20A H 0.374145 0.747481 0.526533 0.026 Uiso 1 1 calc R U . . .
H20B H 0.502134 0.670877 0.518625 0.026 Uiso 1 1 calc R U . . .
C21 C 0.5424(3) 0.8323(2) 0.5022(2) 0.0370(6) Uani 1 1 d . . . . .
H21A H 0.640957 0.832549 0.462382 0.044 Uiso 1 1 calc R U . . .
H21B H 0.514858 0.911495 0.466111 0.044 Uiso 1 1 calc R U . . .
C22 C 0.5101(3) 0.8008(3) 0.6281(3) 0.0529(9) Uani 1 1 d . . . . .
H22A H 0.533508 0.721325 0.665174 0.079 Uiso 1 1 calc R U . . .
H22B H 0.413696 0.807127 0.666573 0.079 Uiso 1 1 calc R U . . .
H22C H 0.562035 0.853554 0.634515 0.079 Uiso 1 1 calc R U . . .
C23 C 0.4087(2) 0.91706(18) 0.29335(19) 0.0226(4) Uani 1 1 d . . . . .
H23A H 0.456026 0.981491 0.288911 0.027 Uiso 1 1 calc R U . . .
H23B H 0.411191 0.938067 0.214693 0.027 Uiso 1 1 calc R U . . .
C24 C 0.2622(2) 0.9092(2) 0.3733(2) 0.0347(6) Uani 1 1 d . . . . .
H24A H 0.213459 0.844422 0.379751 0.042 Uiso 1 1 calc R U . . .
H24B H 0.258014 0.892146 0.451662 0.042 Uiso 1 1 calc R U . . .
C25 C 0.1926(3) 1.0197(2) 0.3307(2) 0.0361(6) Uani 1 1 d . . . . .
H25A H 0.240692 1.084250 0.323729 0.054 Uiso 1 1 calc R U . . .
H25B H 0.099596 1.011066 0.385975 0.054 Uiso 1 1 calc R U . . .
H25C H 0.192501 1.035002 0.254769 0.054 Uiso 1 1 calc R U . . .
C26 C 0.5608(2) 0.71862(18) 0.06737(17) 0.0204(4) Uani 1 1 d . . . . .
H26A H 0.480242 0.760455 0.091761 0.025 Uiso 1 1 calc R U . . .
H26B H 0.628508 0.776183 -0.003161 0.025 Uiso 1 1 calc R U . . .
C27 C 0.5212(2) 0.6328(2) 0.03361(19) 0.0241(4) Uani 1 1 d . . . . .
H27A H 0.602861 0.597674 -0.001464 0.029 Uiso 1 1 calc R U . . .
H27B H 0.459970 0.570103 0.104121 0.029 Uiso 1 1 calc R U . . .
C28 C 0.4520(2) 0.6903(2) -0.0519(2) 0.0301(5) Uani 1 1 d . . . . .
H28A H 0.511375 0.753813 -0.120897 0.045 Uiso 1 1 calc R U . . .
H28B H 0.367998 0.720740 -0.015580 0.045 Uiso 1 1 calc R U . . .
H28C H 0.431851 0.633515 -0.074317 0.045 Uiso 1 1 calc R U . . .
C29 C 0.7010(4) 0.5181(4) 0.1846(4) 0.0167(8) Uani 0.512(5) 1 d . . P A 1
H29A H 0.712352 0.473111 0.259216 0.020 Uiso 0.512(5) 1 calc R U P A 1
H29B H 0.633896 0.474014 0.182002 0.020 Uiso 0.512(5) 1 calc R U P A 1
C30 C 0.8341(4) 0.5263(3) 0.0872(4) 0.0200(9) Uani 0.512(5) 1 d . . P A 1
H30A H 0.903295 0.567965 0.089998 0.024 Uiso 0.512(5) 1 calc R U P A 1
H30B H 0.824553 0.570808 0.011752 0.024 Uiso 0.512(5) 1 calc R U P A 1
C31 C 0.8792(5) 0.4066(4) 0.0973(4) 0.0247(10) Uani 0.512(5) 1 d . . P A 1
H31A H 0.967977 0.413867 0.036487 0.037 Uiso 0.512(5) 1 calc R U P A 1
H31B H 0.814177 0.367646 0.088420 0.037 Uiso 0.512(5) 1 calc R U P A 1
H31C H 0.884452 0.361253 0.173503 0.037 Uiso 0.512(5) 1 calc R U P A 1
C29' C 0.7534(4) 0.5669(4) 0.1388(4) 0.0140(8) Uani 0.488(5) 1 d . . P A 2
H29C H 0.783009 0.592937 0.054089 0.017 Uiso 0.488(5) 1 calc R U P A 2
H29D H 0.833038 0.573439 0.155091 0.017 Uiso 0.488(5) 1 calc R U P A 2
C30' C 0.7021(4) 0.4407(3) 0.1995(4) 0.0178(9) Uani 0.488(5) 1 d . . P A 2
H30C H 0.620934 0.433550 0.185603 0.021 Uiso 0.488(5) 1 calc R U P A 2
H30D H 0.676374 0.412780 0.284141 0.021 Uiso 0.488(5) 1 calc R U P A 2
C31' C 0.8094(5) 0.3661(4) 0.1555(4) 0.0217(10) Uani 0.488(5) 1 d . . P A 2
H31D H 0.831085 0.390726 0.072701 0.033 Uiso 0.488(5) 1 calc R U P A 2
H31E H 0.775258 0.284929 0.198239 0.033 Uiso 0.488(5) 1 calc R U P A 2
H31F H 0.890631 0.374663 0.167457 0.033 Uiso 0.488(5) 1 calc R U P A 2

loop_
_atom_site_aniso_label
_atom_site_aniso_U_11
_atom_site_aniso_U_22
_atom_site_aniso_U_33
_atom_site_aniso_U_23
_atom_site_aniso_U_13
_atom_site_aniso_U_12
Rh1 0.01403(7) 0.01525(7) 0.01731(7) -0.00409(6) -0.00816(6) 0.00070(5)
Fe1 0.01206(12) 0.01322(13) 0.01637(13) -0.00020(10) -0.00727(10) -0.00141(10)
Cl1 0.0152(2) 0.0143(2) 0.0156(2) -0.00313(16) -0.00767(16) 0.00112(15)
P1 0.0160(2) 0.0139(2) 0.0179(2) -0.00844(19) -0.00855(19) 0.00417(17)
P2 0.0151(2) 0.0234(3) 0.0160(2) -0.0114(2) -0.00807(19) 0.00726(19)
C1 0.0139(9) 0.0237(11) 0.0320(12) 0.0034(9) -0.0100(9) -0.0016(8)
C2 0.0139(9) 0.0170(10) 0.0291(11) 0.0070(8) -0.0086(8) -0.0056(7)
C3 0.0198(10) 0.0167(10) 0.0409(13) 0.0011(9) -0.0179(10) -0.0061(8)
C4 0.0212(10) 0.0123(9) 0.0396(13) 0.0032(9) -0.0173(9) -0.0054(7)
C5 0.0143(9) 0.0187(10) 0.0255(10) 0.0061(8) -0.0084(8) -0.0035(7)
C6 0.0126(9) 0.0244(11) 0.0230(10) 0.0062(8) -0.0051(8) -0.0039(8)
C7 0.0352(13) 0.0222(11) 0.0566(16) -0.0045(11) -0.0332(13) -0.0053(10)
C8 0.0426(15) 0.0132(10) 0.0658(18) -0.0080(11) -0.0349(14) -0.0009(9)
C9 0.0205(10) 0.0214(11) 0.0281(11) 0.0069(9) -0.0115(9) -0.0007(8)
C10 0.0165(10) 0.0331(13) 0.0213(10) 0.0055(9) -0.0001(8) -0.0010(9)
C11 0.0180(9) 0.0296(11) 0.0187(9) -0.0100(8) -0.0078(8) 0.0048(8)
C12 0.0157(9) 0.0234(10) 0.0236(10) -0.0082(8) -0.0094(8) 0.0025(7)
C13 0.0228(10) 0.0233(10) 0.0222(10) -0.0100(8) -0.0140(8) 0.0060(8)
C14 0.0216(9) 0.0157(9) 0.0182(9) -0.0045(7) -0.0083(8) 0.0027(7)
C15 0.0233(10) 0.0150(9) 0.0235(10) -0.0064(8) -0.0098(8) -0.0002(7)
C16 0.0268(11) 0.0257(11) 0.0271(11) -0.0164(9) -0.0130(9) 0.0074(8)
C17 0.0255(11) 0.0271(11) 0.0311(12) -0.0166(10) -0.0135(9) 0.0111(9)
C18 0.0135(8) 0.0230(10) 0.0198(9) -0.0096(8) -0.0044(7) -0.0020(7)
C19 0.0216(9) 0.0153(9) 0.0203(9) -0.0060(7) -0.0104(8) -0.0020(7)
C20 0.0261(10) 0.0277(11) 0.0193(10) -0.0142(9) -0.0131(8) 0.0103(8)
C21 0.0589(17) 0.0345(13) 0.0422(14) -0.0267(12) -0.0354(14) 0.0164(12)
C22 0.0418(16) 0.103(3) 0.0568(18) -0.066(2) -0.0321(14) 0.0330(17)
C23 0.0250(10) 0.0198(10) 0.0302(11) -0.0133(9) -0.0166(9) 0.0097(8)
C24 0.0318(12) 0.0356(13) 0.0364(13) -0.0174(11) -0.0149(11) 0.0194(11)
C25 0.0342(13) 0.0364(14) 0.0530(16) -0.0269(13) -0.0271(12) 0.0195(11)
C26 0.0179(9) 0.0270(11) 0.0170(9) -0.0088(8) -0.0086(8) 0.0045(8)
C27 0.0250(10) 0.0320(12) 0.0235(10) -0.0159(9) -0.0148(9) 0.0096(9)
C28 0.0365(13) 0.0351(13) 0.0319(12) -0.0167(10) -0.0244(11) 0.0076(10)
C29 0.0168(19) 0.018(2) 0.0169(19) -0.0080(17) -0.0075(16) 0.0028(16)
C30 0.0205(19) 0.0185(19) 0.0211(19) -0.0100(16) -0.0066(15) 0.0033(14)
C31 0.023(2) 0.025(2) 0.033(3) -0.020(2) -0.010(2) 0.0110(18)
C29' 0.0117(18) 0.0154(19) 0.0147(19) -0.0068(16) -0.0046(15) 0.0015(15)
C30' 0.0195(19) 0.0126(19) 0.023(2) -0.0091(15) -0.0077(16) 0.0021(14)
C31' 0.021(2) 0.017(2) 0.027(2) -0.0129(18) -0.0053(19) 0.0027(17)

loop_
_atom_type_symbol
_atom_type_description
_atom_type_scat_dispersion_real
_atom_type_scat_dispersion_imag
_atom_type_scat_source
C C 0.0033 0.0016 'International Tables Vol C Tables 4.2.6.8 and 6.1.1.4'
H H 0.0000 0.0000 'International Tables Vol C Tables 4.2.6.8 and 6.1.1.4'
P P 0.1023 0.0942 'International Tables Vol C Tables 4.2.6.8 and 6.1.1.4'
Cl Cl 0.1484 0.1585 'International Tables Vol C Tables 4.2.6.8 and 6.1.1.4'
Fe Fe 0.3463 0.8444 'International Tables Vol C Tables 4.2.6.8 and 6.1.1.4'
Rh Rh -1.1178 0.9187 'International Tables Vol C Tables 4.2.6.8 and 6.1.1.4'

loop_
_geom_angle_atom_site_label_1
_geom_angle_atom_site_label_2
_geom_angle_atom_site_label_3
_geom_angle
_geom_angle_site_symmetry_1
_geom_angle_site_symmetry_3
_geom_angle_publ_flag
C12 Rh1 C11 39.87(8) . . ?
C12 Rh1 C1 94.43(8) . . ?
C11 Rh1 C1 94.59(10) . . ?
C12 Rh1 C15 79.70(8) . . ?
C11 Rh1 C15 66.97(9) . . ?
C1 Rh1 C15 157.53(9) . . ?
C12 Rh1 C14 66.98(8) . . ?
C11 Rh1 C14 79.83(9) . . ?
C1 Rh1 C14 157.04(8) . . ?
C15 Rh1 C14 36.48(8) . . ?
C12 Rh1 Cl1 157.10(6) . . ?
C11 Rh1 Cl1 160.61(6) . . ?
C1 Rh1 Cl1 92.36(7) . . ?
C15 Rh1 Cl1 101.45(6) . . ?
C14 Rh1 Cl1 100.19(6) . . ?
C5 Fe1 C3 66.83(9) . . ?
C5 Fe1 C6 40.12(9) . . ?
C3 Fe1 C6 66.12(10) . . ?
C5 Fe1 C4 39.92(10) . . ?
C3 Fe1 C4 39.27(8) . . ?
C6 Fe1 C4 66.38(10) . . ?
C5 Fe1 C2 66.99(8) . . ?
C3 Fe1 C2 39.67(10) . . ?
C6 Fe1 C2 39.19(8) . . ?
C4 Fe1 C2 66.33(9) . . ?
C5 Fe1 P2 109.00(8) . . ?
C3 Fe1 P2 154.56(7) . . ?
C6 Fe1 P2 94.16(8) . . ?
C4 Fe1 P2 147.93(7) . . ?
C2 Fe1 P2 114.95(7) . . ?
C5 Fe1 P1 109.70(7) . . ?
C3 Fe1 P1 120.48(8) . . ?
C6 Fe1 P1 147.38(6) . . ?
C4 Fe1 P1 98.14(7) . . ?
C2 Fe1 P1 160.12(7) . . ?
P2 Fe1 P1 84.86(4) . . ?
C5 Fe1 Cl1 154.50(6) . . ?
C3 Fe1 Cl1 90.48(7) . . ?
C6 Fe1 Cl1 121.07(7) . . ?
C4 Fe1 Cl1 125.31(7) . . ?
C2 Fe1 Cl1 88.24(6) . . ?
P2 Fe1 Cl1 86.30(4) . . ?
P1 Fe1 Cl1 91.45(4) . . ?
Fe1 Cl1 Rh1 106.05(4) . . ?
C20 P1 C23 102.31(10) . . ?
C20 P1 C18 101.12(10) . . ?
C23 P1 C18 100.79(10) . . ?
C20 P1 Fe1 117.22(7) . . ?
C23 P1 Fe1 121.82(8) . . ?
C18 P1 Fe1 110.56(7) . . ?
C29' P2 C19 114.12(17) . . ?
C29' P2 C26 102.11(15) . . ?
C19 P2 C26 101.52(10) . . ?
C19 P2 C29 91.07(15) . . ?
C26 P2 C29 105.39(14) . . ?
C29' P2 Fe1 111.53(14) . . ?
C19 P2 Fe1 107.43(8) . . ?
C26 P2 Fe1 119.99(8) . . ?
C29 P2 Fe1 124.90(13) . . ?
C2 C1 Rh1 119.63(15) . . ?
C2 C1 H1A 107.4 . . ?
Rh1 C1 H1A 107.4 . . ?
C2 C1 H1B 107.4 . . ?
Rh1 C1 H1B 107.4 . . ?
H1A C1 H1B 106.9 . . ?
C6 C2 C3 107.11(19) . . ?
C6 C2 C1 128.6(2) . . ?
C3 C2 C1 124.3(2) . . ?
C6 C2 Fe1 69.64(12) . . ?
C3 C2 Fe1 69.34(12) . . ?
C1 C2 Fe1 126.72(14) . . ?
C4 C3 C2 108.7(2) . . ?
C4 C3 C7 127.0(2) . . ?
C2 C3 C7 124.0(2) . . ?
C4 C3 Fe1 70.50(12) . . ?
C2 C3 Fe1 71.00(12) . . ?
C7 C3 Fe1 129.27(16) . . ?
C3 C4 C5 107.9(2) . . ?
C3 C4 C8 125.9(2) . . ?
C5 C4 C8 125.3(2) . . ?
C3 C4 Fe1 70.22(12) . . ?
C5 C4 Fe1 68.48(12) . . ?
C8 C4 Fe1 135.27(17) . . ?
C4 C5 C6 107.67(19) . . ?
C4 C5 C9 126.1(2) . . ?
C6 C5 C9 125.4(2) . . ?
C4 C5 Fe1 71.60(12) . . ?
C6 C5 Fe1 71.43(12) . . ?
C9 C5 Fe1 130.66(15) . . ?
C2 C6 C5 108.5(2) . . ?
C2 C6 C10 125.5(2) . . ?
C5 C6 C10 125.1(2) . . ?
C2 C6 Fe1 71.17(13) . . ?
C5 C6 Fe1 68.45(12) . . ?
C10 C6 Fe1 134.50(16) . . ?
C3 C7 H7A 109.5 . . ?
C3 C7 H7B 109.5 . . ?
H7A C7 H7B 109.5 . . ?
C3 C7 H7C 109.5 . . ?
H7A C7 H7C 109.5 . . ?
H7B C7 H7C 109.5 . . ?
C4 C8 H8A 109.5 . . ?
C4 C8 H8B 109.5 . . ?
H8A C8 H8B 109.5 . . ?
C4 C8 H8C 109.5 . . ?
H8A C8 H8C 109.5 . . ?
H8B C8 H8C 109.5 . . ?
C5 C9 H9A 109.5 . . ?
C5 C9 H9B 109.5 . . ?
H9A C9 H9B 109.5 . . ?
C5 C9 H9C 109.5 . . ?
H9A C9 H9C 109.5 . . ?
H9B C9 H9C 109.5 . . ?
C6 C10 H10A 109.5 . . ?
C6 C10 H10B 109.5 . . ?
H10A C10 H10B 109.5 . . ?
C6 C10 H10C 109.5 . . ?
H10A C10 H10C 109.5 . . ?
H10B C10 H10C 109.5 . . ?
C12 C11 C16 105.69(18) . . ?
C12 C11 Rh1 69.91(12) . . ?
C16 C11 Rh1 99.08(13) . . ?
C12 C11 H11 123.0 . . ?
C16 C11 H11 123.0 . . ?
Rh1 C11 H11 123.0 . . ?
C11 C12 C13 106.15(18) . . ?
C11 C12 Rh1 70.22(12) . . ?
C13 C12 Rh1 99.01(13) . . ?
C11 C12 H12 122.8 . . ?
C13 C12 H12 122.8 . . ?
Rh1 C12 H12 122.8 . . ?
C14 C13 C12 100.31(16) . . ?
C14 C13 C17 100.84(17) . . ?
C12 C13 C17 100.82(17) . . ?
C14 C13 H13 117.3 . . ?
C12 C13 H13 117.3 . . ?
C17 C13 H13 117.3 . . ?
C15 C14 C13 106.56(18) . . ?
C15 C14 Rh1 71.64(12) . . ?
C13 C14 Rh1 93.61(12) . . ?
C15 C14 H14 123.6 . . ?
C13 C14 H14 123.6 . . ?
Rh1 C14 H14 123.6 . . ?
C14 C15 C16 106.49(18) . . ?
C14 C15 Rh1 71.89(12) . . ?
C16 C15 Rh1 93.54(13) . . ?
C14 C15 H15 123.6 . . ?
C16 C15 H15 123.6 . . ?
Rh1 C15 H15 123.6 . . ?
C11 C16 C17 101.46(18) . . ?
C11 C16 C15 100.35(16) . . ?
C17 C16 C15 100.68(17) . . ?
C11 C16 H16 117.1 . . ?
C17 C16 H16 117.1 . . ?
C15 C16 H16 117.1 . . ?
C16 C17 C13 93.78(16) . . ?
C16 C17 H17A 113.0 . . ?
C13 C17 H17A 113.0 . . ?
C16 C17 H17B 113.0 . . ?
C13 C17 H17B 113.0 . . ?
H17A C17 H17B 110.4 . . ?
C19 C18 P1 109.50(13) . . ?
C19 C18 H18A 109.8 . . ?
P1 C18 H18A 109.8 . . ?
C19 C18 H18B 109.8 . . ?
P1 C18 H18B 109.8 . . ?
H18A C18 H18B 108.2 . . ?
C18 C19 P2 107.82(13) . . ?
C18 C19 H19A 110.1 . . ?
P2 C19 H19A 110.1 . . ?
C18 C19 H19B 110.1 . . ?
P2 C19 H19B 110.1 . . ?
H19A C19 H19B 108.5 . . ?
C21 C20 P1 114.13(17) . . ?
C21 C20 H20A 108.7 . . ?
P1 C20 H20A 108.7 . . ?
C21 C20 H20B 108.7 . . ?
P1 C20 H20B 108.7 . . ?
H20A C20 H20B 107.6 . . ?
C22 C21 C20 112.9(2) . . ?
C22 C21 H21A 109.0 . . ?
C20 C21 H21A 109.0 . . ?
C22 C21 H21B 109.0 . . ?
C20 C21 H21B 109.0 . . ?
H21A C21 H21B 107.8 . . ?
C21 C22 H22A 109.5 . . ?
C21 C22 H22B 109.5 . . ?
H22A C22 H22B 109.5 . . ?
C21 C22 H22C 109.5 . . ?
H22A C22 H22C 109.5 . . ?
H22B C22 H22C 109.5 . . ?
C24 C23 P1 117.68(16) . . ?
C24 C23 H23A 107.9 . . ?
P1 C23 H23A 107.9 . . ?
C24 C23 H23B 107.9 . . ?
P1 C23 H23B 107.9 . . ?
H23A C23 H23B 107.2 . . ?
C25 C24 C23 112.6(2) . . ?
C25 C24 H24A 109.1 . . ?
C23 C24 H24A 109.1 . . ?
C25 C24 H24B 109.1 . . ?
C23 C24 H24B 109.1 . . ?
H24A C24 H24B 107.8 . . ?
C24 C25 H25A 109.5 . . ?
C24 C25 H25B 109.5 . . ?
H25A C25 H25B 109.5 . . ?
C24 C25 H25C 109.5 . . ?
H25A C25 H25C 109.5 . . ?
H25B C25 H25C 109.5 . . ?
C27 C26 P2 118.23(15) . . ?
C27 C26 H26A 107.8 . . ?
P2 C26 H26A 107.8 . . ?
C27 C26 H26B 107.8 . . ?
P2 C26 H26B 107.8 . . ?
H26A C26 H26B 107.1 . . ?
C28 C27 C26 111.76(18) . . ?
C28 C27 H27A 109.3 . . ?
C26 C27 H27A 109.3 . . ?
C28 C27 H27B 109.3 . . ?
C26 C27 H27B 109.3 . . ?
H27A C27 H27B 107.9 . . ?
C27 C28 H28A 109.5 . . ?
C27 C28 H28B 109.5 . . ?
H28A C28 H28B 109.5 . . ?
C27 C28 H28C 109.5 . . ?
H28A C28 H28C 109.5 . . ?
H28B C28 H28C 109.5 . . ?
C30 C29 P2 115.9(3) . . ?
C30 C29 H29A 108.3 . . ?
P2 C29 H29A 108.3 . . ?
C30 C29 H29B 108.3 . . ?
P2 C29 H29B 108.3 . . ?
H29A C29 H29B 107.4 . . ?
C29 C30 C31 110.9(4) . . ?
C29 C30 H30A 109.5 . . ?
C31 C30 H30A 109.5 . . ?
C29 C30 H30B 109.5 . . ?
C31 C30 H30B 109.5 . . ?
H30A C30 H30B 108.0 . . ?
C30 C31 H31A 109.5 . . ?
C30 C31 H31B 109.5 . . ?
H31A C31 H31B 109.5 . . ?
C30 C31 H31C 109.5 . . ?
H31A C31 H31C 109.5 . . ?
H31B C31 H31C 109.5 . . ?
C30' C29' P2 113.8(3) . . ?
C30' C29' H29C 108.8 . . ?
P2 C29' H29C 108.8 . . ?
C30' C29' H29D 108.8 . . ?
P2 C29' H29D 108.8 . . ?
H29C C29' H29D 107.7 . . ?
C29' C30' C31' 111.1(3) . . ?
C29' C30' H30C 109.4 . . ?
C31' C30' H30C 109.4 . . ?
C29' C30' H30D 109.4 . . ?
C31' C30' H30D 109.4 . . ?
H30C C30' H30D 108.0 . . ?
C30' C31' H31D 109.5 . . ?
C30' C31' H31E 109.5 . . ?
H31D C31' H31E 109.5 . . ?
C30' C31' H31F 109.5 . . ?
H31D C31' H31F 109.5 . . ?
H31E C31' H31F 109.5 . . ?

loop_
_geom_bond_atom_site_label_1
_geom_bond_atom_site_label_2
_geom_bond_distance
_geom_bond_site_symmetry_2
_geom_bond_publ_flag
Rh1 C12 2.072(2) . ?
Rh1 C11 2.076(2) . ?
Rh1 C1 2.089(2) . ?
Rh1 C15 2.203(2) . ?
Rh1 C14 2.206(2) . ?
Rh1 Cl1 2.4128(10) . ?
Fe1 C5 2.074(2) . ?
Fe1 C3 2.111(2) . ?
Fe1 C6 2.113(2) . ?
Fe1 C4 2.115(2) . ?
Fe1 C2 2.134(2) . ?
Fe1 P2 2.1928(9) . ?
Fe1 P1 2.2125(10) . ?
Fe1 Cl1 2.3635(12) . ?
P1 C20 1.840(2) . ?
P1 C23 1.844(2) . ?
P1 C18 1.863(2) . ?
P2 C29' 1.815(4) . ?
P2 C19 1.842(2) . ?
P2 C26 1.846(2) . ?
P2 C29 1.918(4) . ?
C1 C2 1.482(3) . ?
C1 H1A 0.9900 . ?
C1 H1B 0.9900 . ?
C2 C6 1.424(3) . ?
C2 C3 1.440(4) . ?
C3 C4 1.420(3) . ?
C3 C7 1.496(3) . ?
C4 C5 1.430(3) . ?
C4 C8 1.494(3) . ?
C5 C6 1.437(3) . ?
C5 C9 1.510(3) . ?
C6 C10 1.495(4) . ?
C7 H7A 0.9800 . ?
C7 H7B 0.9800 . ?
C7 H7C 0.9800 . ?
C8 H8A 0.9800 . ?
C8 H8B 0.9800 . ?
C8 H8C 0.9800 . ?
C9 H9A 0.9800 . ?
C9 H9B 0.9800 . ?
C9 H9C 0.9800 . ?
C10 H10A 0.9800 . ?
C10 H10B 0.9800 . ?
C10 H10C 0.9800 . ?
C11 C12 1.415(3) . ?
C11 C16 1.532(3) . ?
C11 H11 1.0000 . ?
C12 C13 1.540(3) . ?
C12 H12 1.0000 . ?
C13 C14 1.539(3) . ?
C13 C17 1.547(3) . ?
C13 H13 1.0000 . ?
C14 C15 1.380(3) . ?
C14 H14 1.0000 . ?
C15 C16 1.545(3) . ?
C15 H15 1.0000 . ?
C16 C17 1.545(3) . ?
C16 H16 1.0000 . ?
C17 H17A 0.9900 . ?
C17 H17B 0.9900 . ?
C18 C19 1.517(3) . ?
C18 H18A 0.9900 . ?
C18 H18B 0.9900 . ?
C19 H19A 0.9900 . ?
C19 H19B 0.9900 . ?
C20 C21 1.524(3) . ?
C20 H20A 0.9900 . ?
C20 H20B 0.9900 . ?
C21 C22 1.504(4) . ?
C21 H21A 0.9900 . ?
C21 H21B 0.9900 . ?
C22 H22A 0.9800 . ?
C22 H22B 0.9800 . ?
C22 H22C 0.9800 . ?
C23 C24 1.522(3) . ?
C23 H23A 0.9900 . ?
C23 H23B 0.9900 . ?
C24 C25 1.518(3) . ?
C24 H24A 0.9900 . ?
C24 H24B 0.9900 . ?
C25 H25A 0.9800 . ?
C25 H25B 0.9800 . ?
C25 H25C 0.9800 . ?
C26 C27 1.525(3) . ?
C26 H26A 0.9900 . ?
C26 H26B 0.9900 . ?
C27 C28 1.519(3) . ?
C27 H27A 0.9900 . ?
C27 H27B 0.9900 . ?
C28 H28A 0.9800 . ?
C28 H28B 0.9800 . ?
C28 H28C 0.9800 . ?
C29 C30 1.514(6) . ?
C29 H29A 0.9900 . ?
C29 H29B 0.9900 . ?
C30 C31 1.523(6) . ?
C30 H30A 0.9900 . ?
C30 H30B 0.9900 . ?
C31 H31A 0.9800 . ?
C31 H31B 0.9800 . ?
C31 H31C 0.9800 . ?
C29' C30' 1.522(6) . ?
C29' H29C 0.9900 . ?
C29' H29D 0.9900 . ?
C30' C31' 1.526(6) . ?
C30' H30C 0.9900 . ?
C30' H30D 0.9900 . ?
C31' H31D 0.9800 . ?
C31' H31E 0.9800 . ?
C31' H31F 0.9800 . ?

loop_
_geom_hbond_atom_site_label_D
_geom_hbond_atom_site_label_H
_geom_hbond_atom_site_label_A
_geom_hbond_distance_DH
_geom_hbond_distance_HA
_geom_hbond_distance_DA
_geom_hbond_angle_DHA
_geom_hbond_site_symmetry_A
_geom_hbond_publ_flag
C19 H19B Cl1 0.99 2.91 3.401(2) 111.4 . yes
C20 H20B Cl1 0.99 2.90 3.439(2) 115.4 . yes
C29^a H29A^a Cl1 0.99 2.98 3.509(4) 114.3 . yes

loop_
_geom_torsion_atom_site_label_1
_geom_torsion_atom_site_label_2
_geom_torsion_atom_site_label_3
_geom_torsion_atom_site_label_4
_geom_torsion
_geom_torsion_site_symmetry_1
_geom_torsion_site_symmetry_2
_geom_torsion_site_symmetry_3
_geom_torsion_site_symmetry_4
_geom_torsion_publ_flag
Rh1 C1 C2 C6 -106.2(2) . . . . ?
Rh1 C1 C2 C3 74.7(3) . . . . ?
Rh1 C1 C2 Fe1 -13.9(3) . . . . ?
C6 C2 C3 C4 -1.1(2) . . . . ?
C1 C2 C3 C4 178.19(19) . . . . ?
Fe1 C2 C3 C4 -60.72(15) . . . . ?
C6 C2 C3 C7 -175.2(2) . . . . ?
C1 C2 C3 C7 4.0(3) . . . . ?
Fe1 C2 C3 C7 125.1(2) . . . . ?
C6 C2 C3 Fe1 59.66(14) . . . . ?
C1 C2 C3 Fe1 -121.1(2) . . . . ?
C2 C3 C4 C5 2.7(2) . . . . ?
C7 C3 C4 C5 176.7(2) . . . . ?
Fe1 C3 C4 C5 -58.28(14) . . . . ?
C2 C3 C4 C8 -166.8(2) . . . . ?
C7 C3 C4 C8 7.2(4) . . . . ?
Fe1 C3 C4 C8 132.2(2) . . . . ?
C2 C3 C4 Fe1 61.03(14) . . . . ?
C7 C3 C4 Fe1 -125.0(2) . . . . ?
C3 C4 C5 C6 -3.4(2) . . . . ?
C8 C4 C5 C6 166.2(2) . . . . ?
Fe1 C4 C5 C6 -62.72(14) . . . . ?
C3 C4 C5 C9 -173.24(19) . . . . ?
C8 C4 C5 C9 -3.6(3) . . . . ?
Fe1 C4 C5 C9 127.4(2) . . . . ?
C3 C4 C5 Fe1 59.37(15) . . . . ?
C8 C4 C5 Fe1 -131.0(2) . . . . ?
C3 C2 C6 C5 -1.0(2) . . . . ?
C1 C2 C6 C5 179.8(2) . . . . ?
Fe1 C2 C6 C5 58.44(14) . . . . ?
C3 C2 C6 C10 168.7(2) . . . . ?
C1 C2 C6 C10 -10.5(3) . . . . ?
Fe1 C2 C6 C10 -131.8(2) . . . . ?
C3 C2 C6 Fe1 -59.46(14) . . . . ?
C1 C2 C6 Fe1 121.3(2) . . . . ?
C4 C5 C6 C2 2.7(2) . . . . ?
C9 C5 C6 C2 172.69(19) . . . . ?
Fe1 C5 C6 C2 -60.12(15) . . . . ?
C4 C5 C6 C10 -167.1(2) . . . . ?
C9 C5 C6 C10 2.9(3) . . . . ?
Fe1 C5 C6 C10 130.1(2) . . . . ?
C4 C5 C6 Fe1 62.83(14) . . . . ?
C9 C5 C6 Fe1 -127.2(2) . . . . ?
C16 C11 C12 C13 -0.1(2) . . . . ?
Rh1 C11 C12 C13 93.96(14) . . . . ?
C16 C11 C12 Rh1 -94.11(14) . . . . ?
C11 C12 C13 C14 -69.30(19) . . . . ?
Rh1 C12 C13 C14 2.59(16) . . . . ?
C11 C12 C13 C17 34.0(2) . . . . ?
Rh1 C12 C13 C17 105.85(14) . . . . ?
C12 C13 C14 C15 69.5(2) . . . . ?
C17 C13 C14 C15 -33.7(2) . . . . ?
C12 C13 C14 Rh1 -2.41(15) . . . . ?
C17 C13 C14 Rh1 -105.65(14) . . . . ?
C13 C14 C15 C16 0.0(2) . . . . ?
Rh1 C14 C15 C16 88.33(14) . . . . ?
C13 C14 C15 Rh1 -88.31(14) . . . . ?
C12 C11 C16 C17 -33.9(2) . . . . ?
Rh1 C11 C16 C17 -105.41(15) . . . . ?
C12 C11 C16 C15 69.4(2) . . . . ?
Rh1 C11 C16 C15 -2.16(16) . . . . ?
C14 C15 C16 C11 -70.1(2) . . . . ?
Rh1 C15 C16 C11 2.01(15) . . . . ?
C14 C15 C16 C17 33.8(2) . . . . ?
Rh1 C15 C16 C17 105.90(15) . . . . ?
C11 C16 C17 C13 51.87(19) . . . . ?
C15 C16 C17 C13 -51.12(19) . . . . ?
C14 C13 C17 C16 51.27(19) . . . . ?
C12 C13 C17 C16 -51.57(19) . . . . ?
C20 P1 C18 C19 -106.21(15) . . . . ?
C23 P1 C18 C19 148.80(14) . . . . ?
Fe1 P1 C18 C19 18.66(15) . . . . ?
P1 C18 C19 P2 -41.20(16) . . . . ?
C29' P2 C19 C18 172.92(17) . . . . ?
C26 P2 C19 C18 -78.05(15) . . . . ?
C29 P2 C19 C18 176.00(17) . . . . ?
Fe1 P2 C19 C18 48.73(14) . . . . ?
C23 P1 C20 C21 -71.62(18) . . . . ?
C18 P1 C20 C21 -175.40(16) . . . . ?
Fe1 P1 C20 C21 64.37(17) . . . . ?
P1 C20 C21 C22 178.25(18) . . . . ?
C20 P1 C23 C24 -50.6(2) . . . . ?
C18 P1 C23 C24 53.45(19) . . . . ?
Fe1 P1 C23 C24 176.07(15) . . . . ?
P1 C23 C24 C25 -178.19(17) . . . . ?
C29' P2 C26 C27 47.2(2) . . . . ?
C19 P2 C26 C27 -70.81(17) . . . . ?
C29 P2 C26 C27 23.5(2) . . . . ?
Fe1 P2 C26 C27 171.11(13) . . . . ?
P2 C26 C27 C28 173.44(16) . . . . ?
P2 C29 C30 C31 -179.2(3) . . . . ?
C19 P2 C29' C30' 12.0(3) . . . . ?
C26 P2 C29' C30' -96.6(3) . . . . ?
Fe1 P2 C29' C30' 134.0(3) . . . . ?
P2 C29' C30' C31' 177.9(3) . . . . ?
